data_2203518
loop_
_publ_author_name
'Lu, Liping'
'Zhang, Hongmei'
'Feng, Sisi'
'Zhu, Miaoli'

_publ_section_title
;
 <i>N,N</i>-Dimethylbiguanidium bromide
;
_journal_issue 4
_journal_name_full 'Acta Crystallographica Section E'
_journal_page_first o640
_journal_page_last o641
_journal_paper_doi 10.1107/S160053680400652X
_journal_volume 60
_journal_year 2004
_chemical_formula_iupac 'C4 H12 N5 1+, Br 1-'
_chemical_formula_moiety 'C4 H12 N5 1+, Br 1-'
_chemical_formula_sum 'C4 H12 Br N5'
_chemical_formula_weight 210.10
_chemical_name_systematic ?
_space_group_IT_number 14
_symmetry_cell_setting monoclinic
_symmetry_space_group_name_Hall '-P 2ybc'
_symmetry_space_group_name_H-M 'P 1 21/c 1'
_atom_sites_solution_hydrogens geom
_atom_sites_solution_primary direct
_atom_sites_solution_secondary difmap
_audit_creation_method SHELXL-97
_cell_angle_alpha 90.00
_cell_angle_beta 114.807(3)
_cell_angle_gamma 90.00
_cell_formula_units_Z 4
_cell_length_a 8.2094(18)
_cell_length_b 14.203(3)
_cell_length_c 8.1261(18)
_cell_measurement_reflns_used 2039
_cell_measurement_temperature 298(2)
_cell_measurement_theta_max 26.75
_cell_measurement_theta_min 2.73
_cell_volume 860.1(3)
_computing_cell_refinement 'SAINT (Bruker, 2000)'
_computing_data_collection 'SMART (Bruker, 2000)'
_computing_data_reduction SAINT
_computing_molecular_graphics 'SHELXTL/PC (Sheldrick, 1999)'
_computing_publication_material SHELXTL/PC
_computing_structure_refinement 'SHELXL97 (Sheldrick, 1997)'
_computing_structure_solution 'SHELXS97 (Sheldrick, 1997)'
_diffrn_ambient_temperature 298(2)
_diffrn_measured_fraction_theta_full 0.994
_diffrn_measured_fraction_theta_max 0.994
_diffrn_measurement_device_type 'Bruker SMART 1K CCD area-detector'
_diffrn_measurement_method '\f and \w'
_diffrn_radiation_monochromator graphite
_diffrn_radiation_source 'fine-focus sealed tube'
_diffrn_radiation_type MoK\a
_diffrn_radiation_wavelength 0.71073
_diffrn_reflns_av_R_equivalents 0.0688
_diffrn_reflns_av_sigmaI/netI 0.0551
_diffrn_reflns_limit_h_max 7
_diffrn_reflns_limit_h_min -9
_diffrn_reflns_limit_k_max 16
_diffrn_reflns_limit_k_min -16
_diffrn_reflns_limit_l_max 9
_diffrn_reflns_limit_l_min -9
_diffrn_reflns_number 4122
_diffrn_reflns_theta_full 25.01
_diffrn_reflns_theta_max 25.01
_diffrn_reflns_theta_min 2.73
_diffrn_standards_number 0
_exptl_absorpt_coefficient_mu 4.721
_exptl_absorpt_correction_T_max 0.094
_exptl_absorpt_correction_T_min 0.064
_exptl_absorpt_correction_type multi-scan
_exptl_absorpt_process_details '(SADABS; Sheldrick, 2000)'
_exptl_crystal_colour white
_exptl_crystal_density_diffrn 1.623
_exptl_crystal_density_method 'not measured'
_exptl_crystal_description block
_exptl_crystal_F_000 424
_exptl_crystal_size_max 0.70
_exptl_crystal_size_mid 0.50
_exptl_crystal_size_min 0.50
_refine_diff_density_max 0.447
_refine_diff_density_min -0.683
_refine_ls_extinction_method none
_refine_ls_goodness_of_fit_ref 0.970
_refine_ls_hydrogen_treatment constr
_refine_ls_matrix_type full
_refine_ls_number_parameters 93
_refine_ls_number_reflns 1516
_refine_ls_number_restraints 0
_refine_ls_restrained_S_all 0.970
_refine_ls_R_factor_all 0.0422
_refine_ls_R_factor_gt 0.0337
_refine_ls_shift/su_max 0.001
_refine_ls_shift/su_mean 0.000
_refine_ls_structure_factor_coef Fsqd
_refine_ls_weighting_details 'calc w = 1/[\s^2^(Fo^2^)+(0.0418P)^2^] where P = (Fo^2^+2Fc^2^)/3'
_refine_ls_weighting_scheme calc
_refine_ls_wR_factor_gt 0.0729
_refine_ls_wR_factor_ref 0.0750
_reflns_number_gt 1237
_reflns_number_total 1516
_reflns_threshold_expression I>2\s(I)
_cod_data_source_file wn6232.cif
_cod_data_source_block I
_cod_depositor_comments
;
The following automatic conversions were performed:
'_symmetry_cell_setting' value 'Monoclinic' changed to 'monoclinic'
according to '/home/saulius/struct/CIF-dictionaries/cif_core.dic'
dictionary named 'cif_core.dic' version 2.4.1 from 2010-06-29.

Automatic conversion script
Id: cif_fix_enum 1527 2010-12-29 10:47:43Z saulius 

The following automatic conversions were performed:

'_symmetry_cell_setting' value 'Monoclinic' changed to 'monoclinic'
according to /home/saulius/struct/CIF-dictionaries/cif_core.dic
dictionary named 'cif_core.dic' version 2.4.1 from 2010-06-29.

Automatic conversion script
Id: cif_fix_values 1715 2011-07-08 13:25:40Z adriana 
;
_cod_original_sg_symbol_H-M 'P 21/c'
_cod_database_code 2203518
_cod_database_fobs_code 2203518

loop_
_symmetry_equiv_pos_as_xyz
'x, y, z'
'-x, y+1/2, -z+1/2'
'-x, -y, -z'
'x, -y-1/2, z-1/2'

loop_
_atom_site_label
_atom_site_fract_x
_atom_site_fract_y
_atom_site_fract_z
_atom_site_U_iso_or_equiv
_atom_site_adp_type
_atom_site_calc_flag
_atom_site_refinement_flags
_atom_site_occupancy
_atom_site_type_symbol
Br1 0.84638(4) 0.01794(2) 0.22214(4) 0.03571(15) Uani d . 1 Br
C1 0.1962(5) 0.2442(3) 0.2781(4) 0.0457(9) Uani d . 1 C
H1A 0.1011 0.2566 0.3146 0.069 Uiso calc R 1 H
H1B 0.1559 0.1996 0.1804 0.069 Uiso calc R 1 H
H1C 0.2300 0.3017 0.2387 0.069 Uiso calc R 1 H
C2 0.3496(5) 0.1043(2) 0.4597(5) 0.0452(9) Uani d . 1 C
H2A 0.3958 0.0725 0.3841 0.068 Uiso calc R 1 H
H2B 0.2287 0.0840 0.4287 0.068 Uiso calc R 1 H
H2C 0.4229 0.0897 0.5845 0.068 Uiso calc R 1 H
C3 0.4767(4) 0.2609(2) 0.5485(4) 0.0278(7) Uani d . 1 C
C4 0.7318(4) 0.1656(2) 0.6806(4) 0.0282(7) Uani d . 1 C
N1 0.3515(3) 0.20560(18) 0.4321(3) 0.0329(6) Uani d . 1 N
N2 0.4587(3) 0.35357(19) 0.5360(3) 0.0406(7) Uani d . 1 N
H2D 0.3651 0.3782 0.4518 0.049 Uiso calc R 1 H
H2E 0.5405 0.3891 0.6121 0.049 Uiso calc R 1 H
N3 0.6179(3) 0.22676(18) 0.6946(3) 0.0299(6) Uani d . 1 N
N4 0.7588(4) 0.1529(2) 0.5316(3) 0.0369(7) Uani d . 1 N
H4A 0.6998 0.1859 0.4362 0.044 Uiso calc R 1 H
H4B 0.8352 0.1117 0.5307 0.044 Uiso calc R 1 H
N5 0.8320(4) 0.1151(2) 0.8259(3) 0.0434(8) Uani d . 1 N
H5A 0.8215 0.1229 0.9259 0.052 Uiso calc R 1 H
H5B 0.9074 0.0747 0.8198 0.052 Uiso calc R 1 H

loop_
_atom_site_aniso_label
_atom_site_aniso_U_11
_atom_site_aniso_U_22
_atom_site_aniso_U_33
_atom_site_aniso_U_12
_atom_site_aniso_U_13
_atom_site_aniso_U_23
Br1 0.0333(2) 0.0362(2) 0.0356(2) 0.00294(14) 0.01255(15) -0.00019(14)
C1 0.0334(19) 0.046(2) 0.046(2) 0.0047(16) 0.0048(16) -0.0008(16)
C2 0.0380(19) 0.028(2) 0.066(2) -0.0049(15) 0.0183(17) -0.0021(16)
C3 0.0281(16) 0.0259(18) 0.0324(16) 0.0012(13) 0.0157(14) -0.0012(13)
C4 0.0277(16) 0.0277(18) 0.0280(16) -0.0034(13) 0.0105(13) -0.0015(13)
N1 0.0271(14) 0.0298(16) 0.0369(14) -0.0001(11) 0.0087(11) -0.0004(12)
N2 0.0329(16) 0.0294(17) 0.0461(16) 0.0002(12) 0.0032(13) -0.0006(12)
N3 0.0317(14) 0.0298(15) 0.0268(13) 0.0055(12) 0.0107(11) -0.0015(11)
N4 0.0401(16) 0.0423(18) 0.0304(14) 0.0115(13) 0.0169(12) 0.0044(12)
N5 0.0472(17) 0.050(2) 0.0345(15) 0.0229(14) 0.0190(13) 0.0140(13)

loop_
_atom_type_symbol
_atom_type_description
_atom_type_scat_dispersion_real
_atom_type_scat_dispersion_imag
_atom_type_scat_source
C C 0.0033 0.0016 'International Tables Vol C Tables 4.2.6.8 and 6.1.1.4'
H H 0.0000 0.0000 'International Tables Vol C Tables 4.2.6.8 and 6.1.1.4'
N N 0.0061 0.0033 'International Tables Vol C Tables 4.2.6.8 and 6.1.1.4'
Br Br -0.2901 2.4595 'International Tables Vol C Tables 4.2.6.8 and 6.1.1.4'

loop_
_geom_angle_atom_site_label_1
_geom_angle_atom_site_label_2
_geom_angle_atom_site_label_3
_geom_angle
_geom_angle_publ_flag
N1 C1 H1A 109.5 ?
N1 C1 H1B 109.5 ?
H1A C1 H1B 109.5 ?
N1 C1 H1C 109.5 ?
H1A C1 H1C 109.5 ?
H1B C1 H1C 109.5 ?
N1 C2 H2A 109.5 ?
N1 C2 H2B 109.5 ?
H2A C2 H2B 109.5 ?
N1 C2 H2C 109.5 ?
H2A C2 H2C 109.5 ?
H2B C2 H2C 109.5 ?
N2 C3 N1 120.5(3) y
N2 C3 N3 116.8(3) y
N1 C3 N3 122.4(3) y
N3 C4 N5 118.4(3) y
N3 C4 N4 124.3(3) y
N5 C4 N4 117.2(3) y
C3 N1 C2 122.1(3) ?
C3 N1 C1 121.6(3) ?
C2 N1 C1 116.0(3) ?
C3 N2 H2D 120.0 ?
C3 N2 H2E 120.0 ?
H2D N2 H2E 120.0 ?
C4 N3 C3 122.6(2) y
C4 N4 H4A 120.0 ?
C4 N4 H4B 120.0 ?
H4A N4 H4B 120.0 ?
C4 N5 H5A 120.0 ?
C4 N5 H5B 120.0 ?
H5A N5 H5B 120.0 ?

loop_
_geom_bond_atom_site_label_1
_geom_bond_atom_site_label_2
_geom_bond_distance
_geom_bond_publ_flag
C1 N1 1.467(4) ?
C1 H1A 0.9600 ?
C1 H1B 0.9600 ?
C1 H1C 0.9600 ?
C2 N1 1.457(4) ?
C2 H2A 0.9600 ?
C2 H2B 0.9600 ?
C2 H2C 0.9600 ?
C3 N2 1.324(4) y
C3 N1 1.324(4) y
C3 N3 1.354(4) y
C4 N3 1.316(4) y
C4 N5 1.330(4) y
C4 N4 1.331(4) y
N2 H2D 0.8600 ?
N2 H2E 0.8600 ?
N4 H4A 0.8600 ?
N4 H4B 0.8600 ?
N5 H5A 0.8600 ?
N5 H5B 0.8600 ?

loop_
_geom_hbond_atom_site_label_D
_geom_hbond_atom_site_label_H
_geom_hbond_atom_site_label_A
_geom_hbond_site_symmetry_A
_geom_hbond_distance_DH
_geom_hbond_distance_HA
_geom_hbond_distance_DA
_geom_hbond_angle_DHA
_geom_hbond_publ_flag
N5 H5B Br1 3_756 0.86 2.55 3.400(3) 169 y
N5 H5A Br1 1_556 0.86 2.77 3.460(3) 139 y
N4 H4B Br1 3_756 0.86 3.14 3.867(3) 144 y
N4 H4B Br1 . 0.86 2.87 3.469(3) 128 y
N4 H4A N3 4_565 0.86 2.18 3.017(4) 165 y
N2 H2E Br1 4_566 0.86 2.64 3.422(3) 152 y
N2 H2D Br1 2_655 0.86 2.62 3.422(3) 155 y

loop_
_geom_torsion_atom_site_label_1
_geom_torsion_atom_site_label_2
_geom_torsion_atom_site_label_3
_geom_torsion_atom_site_label_4
_geom_torsion
_geom_torsion_publ_flag
N2 C3 N1 C2 -168.7(3) ?
N3 C3 N1 C2 4.5(5) ?
N2 C3 N1 C1 4.6(5) ?
N3 C3 N1 C1 177.8(3) ?
N5 C4 N3 C3 -160.4(3) ?
N4 C4 N3 C3 22.2(5) ?
N2 C3 N3 C4 -128.5(3) ?
N1 C3 N3 C4 58.1(4) y

loop_
_cod_related_entry_id
_cod_related_entry_database
_cod_related_entry_code
1 ChemSpider 9485295
